data_1506658
loop_
_publ_author_name
'Kang, Hu'
'Facchetti, Antonio'
'Stern, Charlotte L.'
'Rheingold, Arnold L.'
'Kassel, W. Scott'
'Marks, Tobin J.'

_publ_section_title
;
 Efficient synthesis and structural characteristics of zwitterionic
 twisted pi-electron system biaryls.
;
_journal_issue 17
_journal_name_full 'Organic letters'
_journal_page_first 3721
_journal_page_last 3724
_journal_paper_doi 10.1021/ol051365x
_journal_volume 7
_journal_year 2005
_chemical_formula_sum 'C42 H64 N O4'
_chemical_formula_weight 646.94
_chemical_name_systematic
2,6-di-tert-butyl-4-{2-[4-(3,5-dimethyl-1-octyl-1H-pyridin-4-ylidene)-3,5-dimethyl-cyclohexa-2,5-dienylidene]-ethylidene}-cyclohexa-2,5-dienone
_space_group_IT_number 14
_symmetry_cell_setting monoclinic
_symmetry_space_group_name_Hall '-P 2ybc'
_symmetry_space_group_name_H-M 'P 1 21/c 1'
_atom_sites_solution_hydrogens geom
_atom_sites_solution_primary direct
_atom_sites_solution_secondary difmap
_audit_creation_method SHELXL-97
_cell_angle_alpha 90.00
_cell_angle_beta 103.107(2)
_cell_angle_gamma 90.00
_cell_formula_units_Z 4
_cell_length_a 14.551(2)
_cell_length_b 15.697(3)
_cell_length_c 18.554(3)
_cell_measurement_reflns_used 8329
_cell_measurement_temperature 100(2)
_cell_measurement_theta_max 27.38
_cell_measurement_theta_min 2.25
_cell_volume 4127.5(12)
_computing_cell_refinement 'Bruker SMART'
_computing_data_collection 'Bruker SMART'
_computing_data_reduction 'Bruker SAINT'
_computing_molecular_graphics 'Bruker SHELXTL'
_computing_publication_material 'Bruker SHELXTL'
_computing_structure_refinement 'SHELXL-97 (Sheldrick, 1997)'
_computing_structure_solution 'SHELXS-97 (Sheldrick, 1990)'
_diffrn_ambient_temperature 100(2)
_diffrn_measured_fraction_theta_full 0.998
_diffrn_measured_fraction_theta_max 0.998
_diffrn_measurement_device_type 'CCD area detector'
_diffrn_measurement_method 'phi and omega scans'
_diffrn_radiation_monochromator graphite
_diffrn_radiation_source 'fine-focus sealed tube'
_diffrn_radiation_type MoK\a
_diffrn_radiation_wavelength 0.71073
_diffrn_reflns_av_R_equivalents 0.0475
_diffrn_reflns_av_sigmaI/netI 0.0404
_diffrn_reflns_limit_h_max 15
_diffrn_reflns_limit_h_min -15
_diffrn_reflns_limit_k_max 16
_diffrn_reflns_limit_k_min -16
_diffrn_reflns_limit_l_max 19
_diffrn_reflns_limit_l_min -19
_diffrn_reflns_number 23176
_diffrn_reflns_theta_full 22.50
_diffrn_reflns_theta_max 22.50
_diffrn_reflns_theta_min 2.07
_exptl_absorpt_coefficient_mu 0.065
_exptl_absorpt_correction_T_max 0.9935
_exptl_absorpt_correction_T_min 0.9871
_exptl_absorpt_correction_type none
_exptl_absorpt_process_details SADABS
_exptl_crystal_colour red
_exptl_crystal_density_diffrn 1.041
_exptl_crystal_density_meas 0
_exptl_crystal_density_method 'not measured'
_exptl_crystal_description birck
_exptl_crystal_F_000 1420
_exptl_crystal_size_max 0.20
_exptl_crystal_size_mid 0.10
_exptl_crystal_size_min 0.10
_refine_diff_density_max 0.723
_refine_diff_density_min -0.530
_refine_diff_density_rms 0.060
_refine_ls_extinction_method none
_refine_ls_goodness_of_fit_ref 1.102
_refine_ls_hydrogen_treatment mixed
_refine_ls_matrix_type full
_refine_ls_number_parameters 455
_refine_ls_number_reflns 5374
_refine_ls_number_restraints 0
_refine_ls_restrained_S_all 1.102
_refine_ls_R_factor_all 0.0981
_refine_ls_R_factor_gt 0.0788
_refine_ls_shift/su_max 0.779
_refine_ls_shift/su_mean 0.010
_refine_ls_structure_factor_coef Fsqd
_refine_ls_weighting_details 'calc w=1/[\s^2^(Fo^2^)+(0.1100P)^2^+5.0000P] where P=(Fo^2^+2Fc^2^)/3'
_refine_ls_weighting_scheme calc
_refine_ls_wR_factor_gt 0.2067
_refine_ls_wR_factor_ref 0.2200
_reflns_number_gt 4210
_reflns_number_total 5374
_reflns_threshold_expression >2sigma(I)
_cod_data_source_file ol051365xsi20050610_091258.cif
_cod_data_source_block marks5
_cod_depositor_comments
;
The following automatic conversions were performed:

'_symmetry_cell_setting' value 'Monoclinic' changed to 'monoclinic'
according to /home/saulius/struct/CIF-dictionaries/cif_core.dic
dictionary named 'cif_core.dic' version 2.4.1 from 2010-06-29.

Automatic conversion script
Id: cif_fix_values 1715 2011-07-08 13:25:40Z adriana 
;
_cod_original_cell_volume 4127.3(12)
_cod_original_sg_symbol_H-M P2(1)/c
_cod_database_code 1506658

loop_
_symmetry_equiv_pos_as_xyz
'x, y, z'
'-x, y+1/2, -z+1/2'
'-x, -y, -z'
'x, -y-1/2, z-1/2'

loop_
_atom_site_label
_atom_site_type_symbol
_atom_site_fract_x
_atom_site_fract_y
_atom_site_fract_z
_atom_site_U_iso_or_equiv
_atom_site_adp_type
_atom_site_occupancy
_atom_site_symmetry_multiplicity
_atom_site_calc_flag
_atom_site_refinement_flags
O1 O 1.03088(17) -0.06628(15) 0.24689(13) 0.0308(6) Uani 1 1 d .
O40 O 0.3374(4) -0.0610(4) 0.4171(3) 0.1249(18) Uani 1 1 d .
O41 O -0.3024(8) 0.4260(4) -0.0533(3) 0.233(5) Uani 1 1 d .
O42 O 1.2044(2) -0.10825(19) 0.29972(16) 0.0502(8) Uani 1 1 d .
N1 N 0.0571(2) 0.22247(19) 0.17569(15) 0.0259(7) Uani 1 1 d .
C1 C 0.9568(2) -0.0170(2) 0.23371(19) 0.0250(8) Uani 1 1 d .
C2 C 0.9380(2) 0.0408(2) 0.28925(19) 0.0244(8) Uani 1 1 d .
C3 C 0.8523(2) 0.0819(2) 0.27665(19) 0.0258(9) Uani 1 1 d .
H3A H 0.8393 0.1177 0.3144 0.031 Uiso 1 1 calc R
C4 C 0.7834(2) 0.0735(2) 0.2110(2) 0.0262(9) Uani 1 1 d .
C5 C 0.8068(2) 0.0244(2) 0.1549(2) 0.0269(9) Uani 1 1 d .
H5A H 0.7630 0.0216 0.1084 0.032 Uiso 1 1 calc R
C6 C 0.8904(2) -0.0204(2) 0.16365(19) 0.0244(8) Uani 1 1 d .
C7 C 1.0113(2) 0.0541(2) 0.36223(19) 0.0258(8) Uani 1 1 d .
C8 C 1.0298(3) -0.0293(2) 0.4066(2) 0.0329(9) Uani 1 1 d .
H8A H 1.0513 -0.0731 0.3766 0.049 Uiso 1 1 calc R
H8B H 0.9715 -0.0481 0.4197 0.049 Uiso 1 1 calc R
H8C H 1.0785 -0.0197 0.4519 0.049 Uiso 1 1 calc R
C9 C 0.9783(3) 0.1203(2) 0.4124(2) 0.0311(9) Uani 1 1 d .
H9A H 0.9655 0.1746 0.3859 0.047 Uiso 1 1 calc R
H9B H 1.0278 0.1285 0.4574 0.047 Uiso 1 1 calc R
H9C H 0.9207 0.0999 0.4257 0.047 Uiso 1 1 calc R
C10 C 1.1044(2) 0.0873(2) 0.3474(2) 0.0301(9) Uani 1 1 d .
H10A H 1.0928 0.1405 0.3192 0.045 Uiso 1 1 calc R
H10B H 1.1306 0.0448 0.3190 0.045 Uiso 1 1 calc R
H10C H 1.1492 0.0978 0.3946 0.045 Uiso 1 1 calc R
C11 C 0.9071(2) -0.0793(2) 0.10131(19) 0.0273(9) Uani 1 1 d .
C12 C 0.8981(3) -0.1721(2) 0.1230(2) 0.0382(10) Uani 1 1 d .
H12A H 0.9434 -0.1839 0.1697 0.057 Uiso 1 1 calc R
H12B H 0.9112 -0.2094 0.0842 0.057 Uiso 1 1 calc R
H12C H 0.8339 -0.1826 0.1292 0.057 Uiso 1 1 calc R
C13 C 0.8350(3) -0.0633(3) 0.0281(2) 0.0360(10) Uani 1 1 d .
H13A H 0.8478 -0.1019 -0.0100 0.054 Uiso 1 1 calc R
H13B H 0.8401 -0.0042 0.0125 0.054 Uiso 1 1 calc R
H13C H 0.7712 -0.0736 0.0350 0.054 Uiso 1 1 calc R
C14 C 1.0047(3) -0.0656(2) 0.0855(2) 0.0333(9) Uani 1 1 d .
H14A H 1.0533 -0.0751 0.1308 0.050 Uiso 1 1 calc R
H14B H 1.0095 -0.0072 0.0680 0.050 Uiso 1 1 calc R
H14C H 1.0139 -0.1059 0.0473 0.050 Uiso 1 1 calc R
C15 C 0.6882(2) 0.1075(2) 0.2010(2) 0.0275(9) Uani 1 1 d .
H15A H 0.6523 0.1105 0.1515 0.033 Uiso 1 1 calc R
C16 C 0.6455(2) 0.1348(2) 0.2530(2) 0.0291(9) Uani 1 1 d .
H16A H 0.6819 0.1367 0.3025 0.035 Uiso 1 1 calc R
C17 C 0.5472(2) 0.1622(2) 0.2402(2) 0.0296(9) Uani 1 1 d .
C18 C 0.5003(3) 0.1570(2) 0.2977(2) 0.0324(9) Uani 1 1 d .
H18A H 0.5350 0.1413 0.3456 0.039 Uiso 1 1 calc R
C19 C 0.4046(3) 0.1740(2) 0.2872(2) 0.0307(9) Uani 1 1 d .
C20 C 0.3543(2) 0.1983(2) 0.2167(2) 0.0281(9) Uani 1 1 d .
C21 C 0.4002(3) 0.2082(2) 0.1581(2) 0.0301(9) Uani 1 1 d .
C22 C 0.4957(3) 0.1900(2) 0.1716(2) 0.0309(9) Uani 1 1 d .
H22A H 0.5273 0.1967 0.1324 0.037 Uiso 1 1 calc R
C23 C 0.3561(3) 0.1646(3) 0.3504(2) 0.0428(11) Uani 1 1 d .
H23A H 0.4022 0.1470 0.3950 0.064 Uiso 1 1 calc R
H23B H 0.3063 0.1215 0.3377 0.064 Uiso 1 1 calc R
H23C H 0.3282 0.2193 0.3594 0.064 Uiso 1 1 calc R
C24 C 0.3478(3) 0.2372(3) 0.0830(2) 0.0373(10) Uani 1 1 d .
H24A H 0.3914 0.2401 0.0498 0.056 Uiso 1 1 calc R
H24B H 0.3208 0.2937 0.0870 0.056 Uiso 1 1 calc R
H24C H 0.2971 0.1968 0.0632 0.056 Uiso 1 1 calc R
C25 C 0.2499(2) 0.2086(2) 0.20187(19) 0.0284(9) Uani 1 1 d .
C26 C 0.1929(2) 0.1362(2) 0.18253(19) 0.0259(8) Uani 1 1 d .
C27 C 0.0968(3) 0.1455(2) 0.17059(19) 0.0266(9) Uani 1 1 d .
H27A H 0.0575 0.0968 0.1585 0.032 Uiso 1 1 calc R
C28 C 0.1114(3) 0.2920(2) 0.1945(2) 0.0305(9) Uani 1 1 d .
H28A H 0.0822 0.3454 0.1986 0.037 Uiso 1 1 calc R
C29 C 0.2078(3) 0.2875(2) 0.2080(2) 0.0312(9) Uani 1 1 d .
C30 C 0.2664(3) 0.3656(3) 0.2322(3) 0.0492(12) Uani 1 1 d .
H30A H 0.2249 0.4145 0.2333 0.074 Uiso 1 1 calc R
H30B H 0.3064 0.3769 0.1973 0.074 Uiso 1 1 calc R
H30C H 0.3063 0.3563 0.2817 0.074 Uiso 1 1 calc R
C31 C 0.2346(3) 0.0497(2) 0.1768(2) 0.0336(9) Uani 1 1 d .
H31A H 0.1838 0.0078 0.1627 0.050 Uiso 1 1 calc R
H31B H 0.2750 0.0338 0.2247 0.050 Uiso 1 1 calc R
H31C H 0.2723 0.0509 0.1392 0.050 Uiso 1 1 calc R
C32 C -0.0472(2) 0.2296(3) 0.1573(2) 0.0311(9) Uani 1 1 d .
H32A H -0.0660 0.2842 0.1765 0.037 Uiso 1 1 calc R
H32B H -0.0745 0.1827 0.1813 0.037 Uiso 1 1 calc R
C33 C -0.0849(3) 0.2256(3) 0.0744(2) 0.0322(9) Uani 1 1 d .
H33A H -0.0631 0.1721 0.0554 0.039 Uiso 1 1 calc R
H33B H -0.0586 0.2737 0.0511 0.039 Uiso 1 1 calc R
C34 C -0.1918(3) 0.2292(3) 0.0517(2) 0.0385(10) Uani 1 1 d .
H34A H -0.2184 0.1852 0.0792 0.046 Uiso 1 1 calc R
H34B H -0.2134 0.2855 0.0652 0.046 Uiso 1 1 calc R
C35 C -0.2285(3) 0.2150(3) -0.0307(3) 0.0527(12) Uani 1 1 d .
H35A H -0.2004 0.1617 -0.0445 0.063 Uiso 1 1 calc R
H35B H -0.2060 0.2623 -0.0574 0.063 Uiso 1 1 calc R
C36 C -0.3349(4) 0.2089(5) -0.0572(4) 0.106(3) Uani 1 1 d .
C37 C -0.3779(5) 0.1382(6) -0.0438(5) 0.053(3) Uani 0.592(9) 1 d P
C37' C -0.3730(7) 0.1485(7) -0.1122(7) 0.052(4) Uani 0.408(9) 1 d P
C38 C -0.4877(6) 0.1393(8) -0.0759(7) 0.081(4) Uani 0.592(9) 1 d P
C38' C -0.4727(9) 0.1097(10) -0.1294(11) 0.066(4) Uani 0.408(9) 1 d P
C39 C -0.5338(9) 0.0616(10) -0.0552(8) 0.135(6) Uani 0.592(9) 1 d P
C39' C -0.4960(9) 0.0715(8) -0.2066(10) 0.079(5) Uani 0.408(9) 1 d P
C40 C 0.4235(7) -0.0803(7) 0.4022(6) 0.187(5) Uani 1 1 d .
H40A H 0.4740 -0.0550 0.4402 0.280 Uiso 1 1 calc R
H40B H 0.4263 -0.0574 0.3536 0.280 Uiso 1 1 calc R
H40C H 0.4316 -0.1423 0.4021 0.280 Uiso 1 1 calc R
C41 C -0.2881(7) 0.5046(5) -0.0716(5) 0.145(3) Uani 1 1 d .
H41A H -0.2937 0.5429 -0.0311 0.217 Uiso 1 1 calc R
H41B H -0.3352 0.5201 -0.1163 0.217 Uiso 1 1 calc R
H41C H -0.2248 0.5095 -0.0811 0.217 Uiso 1 1 calc R
C42 C 1.2246(3) -0.1703(3) 0.2505(3) 0.0543(13) Uani 1 1 d .
H42A H 1.2352 -0.1423 0.2059 0.081 Uiso 1 1 calc R
H42B H 1.1713 -0.2098 0.2370 0.081 Uiso 1 1 calc R
H42C H 1.2814 -0.2019 0.2746 0.081 Uiso 1 1 calc R

loop_
_atom_site_aniso_label
_atom_site_aniso_U_11
_atom_site_aniso_U_22
_atom_site_aniso_U_33
_atom_site_aniso_U_23
_atom_site_aniso_U_13
_atom_site_aniso_U_12
O1 0.0306(15) 0.0302(14) 0.0310(14) -0.0007(11) 0.0056(11) 0.0075(12)
O40 0.097(4) 0.143(5) 0.119(4) -0.009(3) -0.007(3) 0.001(3)
O41 0.488(15) 0.090(5) 0.083(4) 0.015(3) -0.014(6) -0.022(6)
O42 0.0444(18) 0.0523(19) 0.0519(18) -0.0005(15) 0.0065(14) 0.0133(15)
N1 0.0252(17) 0.0296(18) 0.0232(16) 0.0011(13) 0.0059(13) 0.0035(14)
C1 0.028(2) 0.0200(19) 0.029(2) 0.0042(16) 0.0118(17) -0.0020(17)
C2 0.028(2) 0.0202(19) 0.0265(19) 0.0038(15) 0.0100(16) -0.0017(16)
C3 0.033(2) 0.0185(19) 0.029(2) -0.0023(15) 0.0137(17) -0.0031(16)
C4 0.026(2) 0.0189(19) 0.034(2) 0.0023(16) 0.0066(17) -0.0010(15)
C5 0.027(2) 0.025(2) 0.029(2) 0.0027(16) 0.0046(16) -0.0020(16)
C6 0.026(2) 0.0202(19) 0.026(2) 0.0025(15) 0.0049(16) -0.0020(16)
C7 0.028(2) 0.025(2) 0.0237(19) 0.0015(15) 0.0048(16) 0.0016(16)
C8 0.040(2) 0.030(2) 0.028(2) 0.0020(17) 0.0057(17) 0.0017(18)
C9 0.031(2) 0.031(2) 0.031(2) -0.0005(17) 0.0070(17) -0.0006(17)
C10 0.031(2) 0.032(2) 0.027(2) -0.0001(17) 0.0054(17) -0.0023(17)
C11 0.026(2) 0.025(2) 0.030(2) -0.0034(16) 0.0043(16) 0.0004(16)
C12 0.050(3) 0.026(2) 0.041(2) -0.0060(18) 0.015(2) 0.0010(19)
C13 0.039(2) 0.035(2) 0.031(2) -0.0079(18) 0.0038(18) 0.0013(18)
C14 0.034(2) 0.036(2) 0.031(2) -0.0053(18) 0.0100(17) -0.0008(18)
C15 0.028(2) 0.0214(19) 0.032(2) 0.0026(16) 0.0045(17) -0.0022(16)
C16 0.025(2) 0.028(2) 0.033(2) -0.0016(17) 0.0049(17) -0.0042(16)
C17 0.027(2) 0.027(2) 0.035(2) -0.0072(17) 0.0068(18) -0.0015(16)
C18 0.029(2) 0.034(2) 0.033(2) -0.0044(17) 0.0039(18) -0.0016(17)
C19 0.026(2) 0.033(2) 0.034(2) -0.0122(17) 0.0084(18) -0.0037(17)
C20 0.023(2) 0.026(2) 0.036(2) -0.0087(17) 0.0083(17) -0.0003(16)
C21 0.030(2) 0.022(2) 0.037(2) -0.0047(17) 0.0059(18) 0.0015(16)
C22 0.031(2) 0.028(2) 0.036(2) -0.0036(17) 0.0130(18) -0.0011(17)
C23 0.031(2) 0.062(3) 0.036(2) -0.004(2) 0.0076(19) 0.001(2)
C24 0.033(2) 0.038(2) 0.042(2) 0.0017(19) 0.0108(19) 0.0056(18)
C25 0.029(2) 0.030(2) 0.026(2) -0.0027(16) 0.0050(16) 0.0027(17)
C26 0.027(2) 0.024(2) 0.0249(19) -0.0007(15) 0.0021(16) 0.0011(16)
C27 0.031(2) 0.023(2) 0.025(2) 0.0012(15) 0.0052(16) 0.0002(16)
C28 0.034(2) 0.028(2) 0.030(2) -0.0041(17) 0.0085(17) 0.0054(18)
C29 0.028(2) 0.029(2) 0.037(2) -0.0086(17) 0.0089(17) 0.0017(17)
C30 0.040(3) 0.032(2) 0.075(3) -0.016(2) 0.013(2) 0.0019(19)
C31 0.027(2) 0.027(2) 0.044(2) -0.0002(17) 0.0018(18) 0.0034(16)
C32 0.021(2) 0.037(2) 0.037(2) 0.0063(18) 0.0105(17) 0.0049(17)
C33 0.030(2) 0.034(2) 0.033(2) 0.0037(17) 0.0079(17) 0.0018(17)
C34 0.029(2) 0.033(2) 0.051(3) 0.0064(19) 0.0036(19) 0.0016(18)
C35 0.038(3) 0.047(3) 0.062(3) -0.013(2) -0.011(2) 0.005(2)
C36 0.033(3) 0.125(6) 0.143(6) -0.074(5) -0.019(3) 0.012(4)
C37 0.039(5) 0.066(6) 0.047(6) 0.023(4) -0.003(4) -0.004(4)
C37' 0.030(6) 0.056(8) 0.065(9) -0.017(6) 0.003(5) 0.000(5)
C38 0.035(5) 0.116(9) 0.085(8) 0.027(7) 0.002(5) -0.030(5)
C38' 0.035(7) 0.068(9) 0.087(12) 0.030(9) -0.005(8) -0.013(6)
C39 0.102(10) 0.140(12) 0.143(12) 0.031(9) -0.018(8) -0.072(9)
C39' 0.041(7) 0.044(8) 0.145(15) -0.019(8) 0.005(8) 0.004(6)
C40 0.103(7) 0.204(12) 0.223(12) -0.068(9) -0.028(7) 0.061(7)
C41 0.200(10) 0.085(6) 0.140(8) 0.000(5) 0.020(7) 0.029(6)
C42 0.058(3) 0.035(3) 0.077(3) 0.005(2) 0.030(3) 0.014(2)

loop_
_atom_type_symbol
_atom_type_description
_atom_type_scat_dispersion_real
_atom_type_scat_dispersion_imag
_atom_type_scat_source
C C 0.0033 0.0016 'International Tables Vol C Tables 4.2.6.8 and 6.1.1.4'
H H 0.0000 0.0000 'International Tables Vol C Tables 4.2.6.8 and 6.1.1.4'
N N 0.0061 0.0033 'International Tables Vol C Tables 4.2.6.8 and 6.1.1.4'
O O 0.0106 0.0060 'International Tables Vol C Tables 4.2.6.8 and 6.1.1.4'

loop_
_geom_angle_atom_site_label_1
_geom_angle_atom_site_label_2
_geom_angle_atom_site_label_3
_geom_angle
C28 N1 C27 120.6(3)
C28 N1 C32 120.5(3)
C27 N1 C32 118.9(3)
O1 C1 C6 120.4(3)
O1 C1 C2 121.4(3)
C6 C1 C2 118.2(3)
C3 C2 C1 118.9(3)
C3 C2 C7 120.5(3)
C1 C2 C7 120.5(3)
C2 C3 C4 123.2(3)
C3 C4 C5 117.0(3)
C3 C4 C15 123.4(3)
C5 C4 C15 119.5(3)
C6 C5 C4 123.3(3)
C5 C6 C1 118.8(3)
C5 C6 C11 120.1(3)
C1 C6 C11 120.9(3)
C10 C7 C2 110.7(3)
C10 C7 C8 109.3(3)
C2 C7 C8 111.1(3)
C10 C7 C9 106.7(3)
C2 C7 C9 111.9(3)
C8 C7 C9 106.9(3)
C12 C11 C14 108.9(3)
C12 C11 C13 107.9(3)
C14 C11 C13 106.5(3)
C12 C11 C6 109.7(3)
C14 C11 C6 111.8(3)
C13 C11 C6 111.9(3)
C16 C15 C4 127.7(3)
C15 C16 C17 125.3(3)
C22 C17 C18 117.6(3)
C22 C17 C16 123.0(3)
C18 C17 C16 119.3(3)
C19 C18 C17 122.2(4)
C18 C19 C20 118.6(3)
C18 C19 C23 120.3(3)
C20 C19 C23 121.1(3)
C19 C20 C21 120.9(3)
C19 C20 C25 119.8(3)
C21 C20 C25 119.2(3)
C22 C21 C20 118.1(3)
C22 C21 C24 120.5(3)
C20 C21 C24 121.4(3)
C21 C22 C17 122.6(3)
C29 C25 C26 119.6(3)
C29 C25 C20 121.9(3)
C26 C25 C20 118.5(3)
C27 C26 C25 118.4(3)
C27 C26 C31 119.8(3)
C25 C26 C31 121.8(3)
N1 C27 C26 121.3(3)
N1 C28 C29 121.5(3)
C28 C29 C25 118.7(3)
C28 C29 C30 120.1(3)
C25 C29 C30 121.1(3)
N1 C32 C33 110.3(3)
C32 C33 C34 113.2(3)
C35 C34 C33 112.3(3)
C34 C35 C36 115.9(5)
C37 C36 C37' 56.5(6)
C37 C36 C35 118.8(7)
C37' C36 C35 118.8(6)
C37' C37 C36 65.0(7)
C37' C37 C38 84.5(8)
C36 C37 C38 113.6(7)
C37' C37 C38' 53.4(7)
C36 C37 C38' 108.8(7)
C38 C37 C38' 37.5(6)
C37 C37' C36 58.5(7)
C37 C37' C38' 84.0(10)
C36 C37' C38' 127.9(12)
C37 C37' C38 53.8(6)
C36 C37' C38 91.6(8)
C38' C37' C38 36.7(7)
C38' C38 C39 94.3(14)
C38' C38 C37 87.0(10)
C39 C38 C37 111.8(9)
C38' C38 C37' 52.4(8)
C39 C38 C37' 128.7(12)
C37 C38 C37' 41.7(5)
C38 C38' C39' 156.9(13)
C38 C38' C37' 90.8(12)
C39' C38' C37' 110.5(13)
C38 C38' C37 55.5(9)
C39' C38' C37 147.5(12)
C37' C38' C37 42.6(6)
C38 C38' C39 49.3(10)
C39' C38' C39 118.2(10)
C37' C38' C39 124.5(12)
C37 C38' C39 82.1(8)
C38 C39 C38' 36.4(7)

loop_
_geom_bond_atom_site_label_1
_geom_bond_atom_site_label_2
_geom_bond_distance
O1 C1 1.305(4)
O40 C40 1.377(10)
O41 C41 1.308(10)
O42 C42 1.410(5)
N1 C28 1.346(5)
N1 C27 1.352(4)
N1 C32 1.483(4)
C1 C6 1.434(5)
C1 C2 1.445(5)
C2 C3 1.376(5)
C2 C7 1.536(5)
C3 C4 1.397(5)
C4 C5 1.398(5)
C4 C15 1.457(5)
C5 C6 1.382(5)
C6 C11 1.543(5)
C7 C10 1.533(5)
C7 C8 1.537(5)
C7 C9 1.542(5)
C11 C12 1.525(5)
C11 C14 1.530(5)
C11 C13 1.537(5)
C15 C16 1.332(5)
C16 C17 1.460(5)
C17 C22 1.393(5)
C17 C18 1.392(5)
C18 C19 1.388(5)
C19 C20 1.399(5)
C19 C23 1.505(5)
C20 C21 1.407(5)
C20 C25 1.490(5)
C21 C22 1.385(5)
C21 C24 1.499(5)
C25 C29 1.398(5)
C25 C26 1.405(5)
C26 C27 1.373(5)
C26 C31 1.501(5)
C28 C29 1.369(5)
C29 C30 1.502(5)
C32 C33 1.513(5)
C33 C34 1.516(5)
C34 C35 1.516(6)
C35 C36 1.517(7)
C36 C37 1.326(11)
C36 C37' 1.410(12)
C37 C37' 1.298(14)
C37 C38 1.573(12)
C37 C38' 1.906(18)
C37' C38' 1.539(16)
C37' C38 1.941(15)
C38 C38' 1.161(18)
C38 C39 1.484(15)
C38' C39' 1.52(2)
C38' C39 1.95(2)
